data_4304025
loop_
_publ_author_name
'Mohamed Osman Awaleh'
'Fran\,cois Baril-Robert'
'Christian Reber'
'Antonella Badia'
'Fran\,cois Brisse'

_publ_contact_author_address
;
      Universit\'e de Montr\'eal
      D\'epartement de Chimie
      C.P. 6128, Succ. Centre-ville
      Montr\'eal, Qu\'ebec
      Canada, H3C 3J7
;
_publ_contact_author_email francois.brisse@umontreal.ca
_publ_contact_author_fax '+1 514 343 7586'
_publ_contact_author_name 'Dr Fran\,cois Brisse'
_publ_contact_author_phone '+1 514 343 2088'
_publ_section_title
;
Gold(I)-Dithioether Supramolecular Polymers: Synthesis, Characterization,
and Luminescence
;
_journal_name_full 'Inorganic Chemistry'
_journal_page_first 2964
_journal_page_last 2974
_journal_paper_doi 10.1021/ic701275k
_journal_volume 47
_journal_year 2008
_chemical_compound_source 'Synthesized by the authors. See text'
_chemical_formula_moiety 'C8 H9 Au Cl S'
_chemical_formula_sum 'C8 H9 Au Cl S'
_chemical_formula_weight 369.63
_chemical_name_systematic
; 
 ? 
;
_space_group_IT_number 14
_symmetry_cell_setting monoclinic
_symmetry_space_group_name_Hall '-P 2ybc'
_symmetry_space_group_name_H-M 'P 1 21/c 1'
_atom_sites_solution_hydrogens geom
_atom_sites_solution_primary direct
_atom_sites_solution_secondary difmap
_audit_creation_method SHELXL-97
_cell_angle_alpha 90.00
_cell_angle_beta 107.620(3)
_cell_angle_gamma 90.00
_cell_formula_units_Z 4
_cell_length_a 11.9960(6)
_cell_length_b 9.7548(5)
_cell_length_c 8.5660(5)
_cell_measurement_reflns_used 6090
_cell_measurement_temperature 220(2)
_cell_measurement_theta_max 71.82
_cell_measurement_theta_min 3.87
_cell_volume 955.35(9)
_computing_cell_refinement 'SMART (Bruker, 1999)'
_computing_data_collection 'SMART (Bruker, 1999)'
_computing_data_reduction 'SAINT (Bruker, 1999)'
_computing_molecular_graphics 'SHELXTL (Bruker, 1997)'
_computing_publication_material 'UdMX (local program)'
_computing_structure_refinement 'SHELXL97 (Sheldrick, 1997)'
_computing_structure_solution 'SHELXS97 (Sheldrick, 1997)'
_diffrn_ambient_temperature 220(2)
_diffrn_detector_area_resol_mean 5.5
_diffrn_measured_fraction_theta_full 0.996
_diffrn_measured_fraction_theta_max 0.996
_diffrn_measurement_device_type 'Bruker Smart 2000'
_diffrn_measurement_method \w
_diffrn_radiation_monochromator graphite
_diffrn_radiation_source 'Sealed Tube'
_diffrn_radiation_type CuK\a
_diffrn_radiation_wavelength 1.54178
_diffrn_reflns_av_R_equivalents 0.074
_diffrn_reflns_av_sigmaI/netI 0.0609
_diffrn_reflns_limit_h_max 14
_diffrn_reflns_limit_h_min -14
_diffrn_reflns_limit_k_max 11
_diffrn_reflns_limit_k_min -12
_diffrn_reflns_limit_l_max 10
_diffrn_reflns_limit_l_min -10
_diffrn_reflns_number 10839
_diffrn_reflns_theta_full 72.02
_diffrn_reflns_theta_max 72.02
_diffrn_reflns_theta_min 3.87
_diffrn_standards_decay_% 0.44
_diffrn_standards_number 68
_exptl_absorpt_coefficient_mu 33.008
_exptl_absorpt_correction_T_max 0.262
_exptl_absorpt_correction_T_min 0.103
_exptl_absorpt_correction_type multi-scan
_exptl_absorpt_process_details 'Sadabs (Sheldrick,1996)'
_exptl_crystal_colour Colourless
_exptl_crystal_density_diffrn 2.570
_exptl_crystal_density_method 'not measured'
_exptl_crystal_description needle-like
_exptl_crystal_F_000 676
_exptl_crystal_size_max 0.10
_exptl_crystal_size_mid 0.07
_exptl_crystal_size_min 0.04
_refine_diff_density_max 2.144
_refine_diff_density_min -1.952
_refine_diff_density_rms 0.330
_refine_ls_extinction_method none
_refine_ls_goodness_of_fit_ref 1.021
_refine_ls_hydrogen_treatment constr
_refine_ls_matrix_type full
_refine_ls_number_parameters 100
_refine_ls_number_reflns 1871
_refine_ls_number_restraints 0
_refine_ls_restrained_S_all 1.021
_refine_ls_R_factor_all 0.0561
_refine_ls_R_factor_gt 0.0538
_refine_ls_shift/su_max 0.000
_refine_ls_shift/su_mean 0.000
_refine_ls_structure_factor_coef Fsqd
_refine_ls_weighting_details 'calc w=1/[\s^2^(Fo^2^)+(0.1044P)^2^+0.9689P] where P=(Fo^2^+2Fc^2^)/3'
_refine_ls_weighting_scheme calc
_refine_ls_wR_factor_gt 0.1338
_refine_ls_wR_factor_ref 0.1371
_reflns_number_gt 1709
_reflns_number_total 1871
_reflns_threshold_expression I>2\s(I)
_cod_data_source_file ic701275k-file.008.cif
_cod_data_source_block Complex7
_cod_depositor_comments
;
The following automatic conversions were performed:
'_symmetry_cell_setting' value 'Monoclinic' changed to 'monoclinic'
according to '/home/saulius/struct/CIF-dictionaries/cif_core.dic'
dictionary named 'cif_core.dic' version 2.4.1 from
2010-06-29.

'_geom_angle_publ_flag' value 'Y' changed to 'y' according to
'/home/saulius/struct/CIF-dictionaries/cif_core.dic' dictionary named
'cif_core.dic' version 2.4.1 from 2010-06-29 (14
times).

'_geom_bond_publ_flag' value 'Y' changed to 'y' according to
'/home/saulius/struct/CIF-dictionaries/cif_core.dic' dictionary named
'cif_core.dic' version 2.4.1 from 2010-06-29 (12 times).

Automatic conversion script
Id: cif_fix_enum 1527 2010-12-29 10:47:43Z saulius 
;
_cod_database_code 4304025

loop_
_symmetry_equiv_pos_as_xyz
'x, y, z'
'-x, y+1/2, -z+1/2'
'-x, -y, -z'
'x, -y-1/2, z-1/2'

loop_
_atom_site_label
_atom_site_type_symbol
_atom_site_fract_x
_atom_site_fract_y
_atom_site_fract_z
_atom_site_U_iso_or_equiv
_atom_site_adp_type
_atom_site_occupancy
_atom_site_symmetry_multiplicity
_atom_site_calc_flag
_atom_site_refinement_flags
_atom_site_disorder_assembly
_atom_site_disorder_group
Au1 Au 0.30925(2) 1.04983(3) -0.13226(4) 0.0455(2) Uani 1 1 d . . .
Cl1 Cl 0.2505(2) 1.1604(2) -0.3755(3) 0.0597(5) Uani 1 1 d . . .
S1 S 0.36490(17) 0.9213(2) 0.0968(3) 0.0458(4) Uani 1 1 d . . .
C11 C 0.2300(6) 0.8750(7) 0.1317(9) 0.0402(15) Uani 1 1 d . . .
C12 C 0.1953(9) 0.7437(10) 0.1040(14) 0.066(3) Uani 1 1 d . . .
H12 H 0.2433 0.6806 0.0715 0.079 Uiso 1 1 calc R . .
C13 C 0.0903(11) 0.6997(11) 0.1223(16) 0.076(3) Uani 1 1 d . . .
H13 H 0.0661 0.6083 0.0988 0.092 Uiso 1 1 calc R . .
C14 C 0.0223(8) 0.7887(11) 0.1743(14) 0.068(3) Uani 1 1 d . . .
H14 H -0.0463 0.7587 0.1951 0.082 Uiso 1 1 calc R . .
C15 C 0.0561(11) 0.9246(13) 0.196(2) 0.090(5) Uani 1 1 d . . .
H15 H 0.0073 0.9883 0.2257 0.108 Uiso 1 1 calc R . .
C16 C 0.1589(11) 0.9683(11) 0.175(2) 0.085(4) Uani 1 1 d . . .
H16 H 0.1808 1.0610 0.1905 0.102 Uiso 1 1 calc R . .
C17 C 0.4346(6) 1.0322(8) 0.2718(12) 0.0470(18) Uani 1 1 d . . .
H17A H 0.5051 1.0733 0.2566 0.056 Uiso 1 1 calc R . .
H17B H 0.3809 1.1065 0.2772 0.056 Uiso 1 1 calc R . .
C18 C 0.4664(7) 0.9541(8) 0.4275(12) 0.0481(19) Uani 1 1 d . . .
H18A H 0.5153 0.8756 0.4192 0.058 Uiso 1 1 calc R . .
H18B H 0.3953 0.9190 0.4472 0.058 Uiso 1 1 calc R . .

loop_
_atom_site_aniso_label
_atom_site_aniso_U_11
_atom_site_aniso_U_22
_atom_site_aniso_U_33
_atom_site_aniso_U_23
_atom_site_aniso_U_13
_atom_site_aniso_U_12
Au1 0.0310(3) 0.0515(3) 0.0542(3) 0.00014(11) 0.01304(19) 0.00159(9)
Cl1 0.0518(11) 0.0610(11) 0.0625(12) 0.0113(9) 0.0113(9) 0.0033(9)
S1 0.0308(8) 0.0499(8) 0.0573(11) -0.0010(8) 0.0141(8) 0.0041(7)
C11 0.028(3) 0.035(3) 0.054(4) -0.005(3) 0.008(3) 0.002(2)
C12 0.076(7) 0.038(4) 0.096(7) -0.008(4) 0.045(6) -0.002(4)
C13 0.089(8) 0.051(5) 0.101(8) -0.003(5) 0.046(7) -0.013(5)
C14 0.036(4) 0.080(6) 0.081(6) 0.000(5) 0.007(4) -0.012(4)
C15 0.054(6) 0.079(7) 0.155(14) -0.019(8) 0.060(8) 0.004(5)
C16 0.059(6) 0.053(5) 0.164(14) -0.032(7) 0.065(8) -0.009(4)
C17 0.022(3) 0.053(4) 0.065(5) -0.002(3) 0.011(3) -0.003(3)
C18 0.026(4) 0.057(5) 0.057(5) 0.001(3) 0.007(4) -0.008(3)

loop_
_atom_type_symbol
_atom_type_description
_atom_type_scat_dispersion_real
_atom_type_scat_dispersion_imag
_atom_type_scat_source
C C 0.0181 0.0091 'International Tables Vol C Tables 4.2.6.8 and 6.1.1.4'
H H 0.0000 0.0000 'International Tables Vol C Tables 4.2.6.8 and 6.1.1.4'
S S 0.3331 0.5567 'International Tables Vol C Tables 4.2.6.8 and 6.1.1.4'
Cl Cl 0.3639 0.7018 'International Tables Vol C Tables 4.2.6.8 and 6.1.1.4'
Au Au -4.4197 7.2980 'International Tables Vol C Tables 4.2.6.8 and 6.1.1.4'

loop_
_geom_angle_atom_site_label_1
_geom_angle_atom_site_label_2
_geom_angle_atom_site_label_3
_geom_angle_site_symmetry_1
_geom_angle_site_symmetry_2
_geom_angle_site_symmetry_3
_geom_angle
_geom_angle_publ_flag
S1 AU1 CL1 . . . 174.67(8) y
C11 S1 C17 . . . 102.9(4) y
C11 S1 AU1 . . . 103.9(3) y
C17 S1 AU1 . . . 109.0(3) y
C12 C11 C16 . . . 119.6(8) y
C12 C11 S1 . . . 117.2(6) y
C16 C11 S1 . . . 123.1(6) y
C11 C12 C13 . . . 121.2(9) y
C11 C12 H12 . . . 119.4 ?
C13 C12 H12 . . . 119.4 ?
C14 C13 C12 . . . 119.8(10) y
C14 C13 H13 . . . 120.1 ?
C12 C13 H13 . . . 120.1 ?
C13 C14 C15 . . . 118.5(11) y
C13 C14 H14 . . . 120.7 ?
C15 C14 H14 . . . 120.7 ?
C16 C15 C14 . . . 121.4(12) y
C16 C15 H15 . . . 119.3 ?
C14 C15 H15 . . . 119.3 ?
C15 C16 C11 . . . 119.2(10) y
C15 C16 H16 . . . 120.4 ?
C11 C16 H16 . . . 120.4 ?
C18 C17 S1 . . . 111.2(5) y
C18 C17 H17A . . . 109.4 ?
S1 C17 H17A . . . 109.4 ?
C18 C17 H17B . . . 109.4 ?
S1 C17 H17B . . . 109.4 ?
H17A C17 H17B . . . 108 ?
C17 C18 C18 . . 3_676 110.8(8) y
C17 C18 H18A . . . 109.5 ?
C18 C18 H18A 3_676 . . 109.5 ?
C17 C18 H18B . . . 109.5 ?
C18 C18 H18B 3_676 . . 109.5 ?
H18A C18 H18B . . . 108.1 ?

loop_
_geom_bond_atom_site_label_1
_geom_bond_atom_site_label_2
_geom_bond_site_symmetry_1
_geom_bond_site_symmetry_2
_geom_bond_distance
_geom_bond_publ_flag
Au1 S1 . . 2.253(2) y
Au1 Cl1 . . 2.261(2) y
S1 C11 . . 1.790(8) y
S1 C17 . . 1.832(9) y
C11 C12 . . 1.346(11) y
C11 C16 . . 1.373(12) y
C12 C13 . . 1.384(15) y
C12 H12 . . 0.94 ?
C13 C14 . . 1.356(16) y
C13 H13 . . 0.94 ?
C14 C15 . . 1.382(16) y
C14 H14 . . 0.94 ?
C15 C16 . . 1.367(16) y
C15 H15 . . 0.94 ?
C16 H16 . . 0.94 ?
C17 C18 . . 1.482(13) y
C17 H17a . . 0.98 ?
C17 H17b . . 0.98 ?
C18 C18 . 3_676 1.546(17) y
C18 H18a . . 0.98 ?
C18 H18b . . 0.98 ?

loop_
_geom_torsion_atom_site_label_1
_geom_torsion_atom_site_label_2
_geom_torsion_atom_site_label_3
_geom_torsion_atom_site_label_4
_geom_torsion_site_symmetry_1
_geom_torsion_site_symmetry_2
_geom_torsion_site_symmetry_3
_geom_torsion_site_symmetry_4
_geom_torsion
_geom_torsion_publ_flag
C17 S1 C11 C12 . . . . -138.0(8) ?
AU1 S1 C11 C12 . . . . 108.4(7) ?
C17 S1 C11 C16 . . . . 46.0(10) ?
AU1 S1 C11 C16 . . . . -67.6(10) ?
C16 C11 C12 C13 . . . . -1.7(17) ?
S1 C11 C12 C13 . . . . -177.8(9) ?
C11 C12 C13 C14 . . . . -2.2(18) ?
C12 C13 C14 C15 . . . . 5(2) ?
C13 C14 C15 C16 . . . . -4(3) ?
C14 C15 C16 C11 . . . . 0(3) ?
C12 C11 C16 C15 . . . . 3(2) ?
S1 C11 C16 C15 . . . . 178.7(11) ?
C11 S1 C17 C18 . . . . 66.6(6) ?
AU1 S1 C17 C18 . . . . 176.5(5) ?
S1 C17 C18 C18 . . . 3_676 175.6(8) ?
